data_4115895
loop_
_publ_author_name
'Tatiana G. Levitskaia'
'Jeffrey C. Bryan'
'Richard A. Sachleben'
'John D. Lamb'
'Bruce A. Moyer'

_publ_section_title
;
 A Surprising Host-Guest Relationship between 1,2-Dichloroethane and the
 Cesium Complex of Tetrabenzo-24-crown-8
;
_journal_name_full 'Journal of the American Chemical Society'
_journal_page_first 554
_journal_page_last 562
_journal_paper_doi 10.1021/ja992760j
_journal_volume 122
_journal_year 2000
_chemical_formula_moiety '(C36 H40 O8 Cl4 Cs +1) (N O3 -1) (H2 O)'
_chemical_formula_sum 'C36 H42 Cl4 Cs N O12'
_chemical_formula_weight 955.42
_chemical_name_common
;
tetrabenzo-24-crown-8-bis(1,2-dichlorethane)cesium nitrate hydrate
;
_chemical_name_systematic
;
  ?
;
_space_group_IT_number 2
_symmetry_cell_setting triclinic
_symmetry_space_group_name_Hall '-P 1'
_symmetry_space_group_name_H-M 'P -1'
_atom_sites_solution_hydrogens geom
_atom_sites_solution_primary direct
_atom_sites_solution_secondary difmap
_audit_creation_method SHELXL-97
_cell_angle_alpha 90.670(19)
_cell_angle_beta 104.65(2)
_cell_angle_gamma 117.435(18)
_cell_formula_units_Z 2
_cell_length_a 13.355(3)
_cell_length_b 13.465(3)
_cell_length_c 13.642(4)
_cell_measurement_reflns_used 25
_cell_measurement_temperature 173(2)
_cell_measurement_theta_max 15.1
_cell_measurement_theta_min 10.2
_cell_volume 2082.9(10)
_computing_cell_refinement 'CAD4-PC (Enraf-Nonius, 1993)'
_computing_data_collection 'CAD4-PC (Enraf-Nonius, 1993)'
_computing_data_reduction 'XCAD4 (Harms, 1995)'
_computing_molecular_graphics 'Bruker SHELXTL'
_computing_publication_material 'Bruker SHELXTL'
_computing_structure_refinement 'SHELXL-97 (Sheldrick, 1997)'
_computing_structure_solution 'SHELXS-97 (Sheldrick, 1990)'
_diffrn_ambient_temperature 173(2)
_diffrn_measured_fraction_theta_full 1.000
_diffrn_measured_fraction_theta_max 1.000
_diffrn_measurement_device_type 'Nonius CAD4'
_diffrn_measurement_method Omega-theta-scans
_diffrn_radiation_monochromator graphite
_diffrn_radiation_source 'fine-focus sealed tube'
_diffrn_radiation_type MoK\a
_diffrn_radiation_wavelength 0.71073
_diffrn_reflns_av_R_equivalents 0.031
_diffrn_reflns_av_sigmaI/netI 0.042
_diffrn_reflns_limit_h_max 17
_diffrn_reflns_limit_h_min -9
_diffrn_reflns_limit_k_max 15
_diffrn_reflns_limit_k_min -17
_diffrn_reflns_limit_l_max 16
_diffrn_reflns_limit_l_min -17
_diffrn_reflns_number 11004
_diffrn_reflns_theta_full 27
_diffrn_reflns_theta_max 27
_diffrn_reflns_theta_min 2
_diffrn_standards_decay_% 8
_diffrn_standards_interval_time 120
_diffrn_standards_number 3
_exptl_absorpt_coefficient_mu 1.20
_exptl_absorpt_correction_type none
_exptl_crystal_colour colourless
_exptl_crystal_density_diffrn 1.52
_exptl_crystal_description block
_exptl_crystal_F_000 968
_exptl_crystal_size_max .61
_exptl_crystal_size_mid .36
_exptl_crystal_size_min .29
_refine_diff_density_max 2.09
_refine_diff_density_min -1.40
_refine_diff_density_rms 0.14
_refine_ls_extinction_method none
_refine_ls_goodness_of_fit_ref 1.07
_refine_ls_hydrogen_treatment noref
_refine_ls_matrix_type full
_refine_ls_number_parameters 540
_refine_ls_number_reflns 9062
_refine_ls_number_restraints 83
_refine_ls_restrained_S_all 1.13
_refine_ls_R_factor_all 0.076
_refine_ls_R_factor_gt 0.061
_refine_ls_shift/su_max 0.040
_refine_ls_shift/su_mean 0.002
_refine_ls_structure_factor_coef Fsqd
_refine_ls_weighting_details 'calc w=1/[\s^2^(Fo^2^)+(0.0965P)^2^+7.0495P] where P=(Fo^2^+2Fc^2^)/3'
_refine_ls_weighting_scheme calc
_refine_ls_wR_factor_gt 0.171
_refine_ls_wR_factor_ref 0.182
_reflns_number_gt 7528
_reflns_number_total 9062
_reflns_threshold_expression >2sigma(I)
_cod_data_source_file ja992760j.cif
_cod_data_source_block etol
_cod_original_cell_volume 2082.9(8)
_cod_database_code 4115895

loop_
_symmetry_equiv_pos_as_xyz
'x, y, z'
'-x, -y, -z'

loop_
_atom_site_label
_atom_site_type_symbol
_atom_site_fract_x
_atom_site_fract_y
_atom_site_fract_z
_atom_site_U_iso_or_equiv
_atom_site_adp_type
_atom_site_occupancy
_atom_site_symmetry_multiplicity
_atom_site_calc_flag
_atom_site_refinement_flags
_atom_site_disorder_assembly
_atom_site_disorder_group
Cs Cs 0.51541(3) 0.24309(3) 0.25705(2) 0.03821(14) Uani 1 1 d . B .
Cl1 Cl 0.2724(2) -0.0003(2) 0.11344(17) 0.0732(5) Uani 1 1 d DU B .
C33 C 0.1463(10) 0.0011(11) 0.0805(10) 0.110(4) Uani 1 1 d DU . .
H33A H 0.1149 -0.0194 0.0051 0.132 Uiso 1 1 calc R A 1
H33B H 0.0919 -0.0614 0.1094 0.132 Uiso 1 1 calc R A 1
C34 C 0.1312(12) 0.0638(12) 0.1509(10) 0.101(4) Uani 0.83 1 d PDU B 2
H34A H 0.1212 0.0195 0.2085 0.121 Uiso 0.83 1 calc PR B 2
H34B H 0.0530 0.0575 0.1181 0.121 Uiso 0.83 1 calc PR B 2
Cl2 Cl 0.2162(3) 0.1995(3) 0.2077(2) 0.0763(7) Uani 0.83 1 d PDU B 2
C34A C 0.1360(19) 0.0961(18) 0.105(2) 0.031(6) Uiso 0.17 1 d PD B 1
H34C H 0.0691 0.0742 0.1342 0.038 Uiso 0.17 1 calc PR B 1
H34D H 0.1213 0.1302 0.0430 0.038 Uiso 0.17 1 calc PR B 1
Cl2A Cl 0.2640(16) 0.1909(14) 0.1928(14) 0.093(5) Uiso 0.17 1 d PD B 1
Cl3 Cl 0.7871(13) 0.4391(12) 0.2153(12) 0.174(6) Uani 0.55 1 d PDU B 1
C35 C 0.9051(18) 0.4778(16) 0.324(2) 0.161(16) Uani 0.55 1 d PDU B 1
H35A H 0.9792 0.5091 0.3042 0.193 Uiso 0.55 1 calc PR B 1
H35B H 0.9099 0.5376 0.3707 0.193 Uiso 0.55 1 calc PR B 1
C36 C 0.8923(15) 0.3841(15) 0.3742(13) 0.072(4) Uiso 0.55 1 d PD B 1
H36A H 0.9705 0.4032 0.4213 0.086 Uiso 0.55 1 calc PR B 1
H36B H 0.8709 0.3205 0.3219 0.086 Uiso 0.55 1 calc PR B 1
Cl4 Cl 0.7943(7) 0.3366(7) 0.4420(5) 0.120(3) Uani 0.55 1 d PD B 1
Cl3A Cl 0.7810(6) 0.4501(6) 0.2004(7) 0.0619(15) Uani 0.45 1 d PDU B 2
C35A C 0.917(2) 0.508(3) 0.287(3) 0.159(17) Uiso 0.45 1 d PD B 2
H35C H 0.9780 0.5379 0.2502 0.190 Uiso 0.45 1 calc PR B 2
H35D H 0.9286 0.5728 0.3324 0.190 Uiso 0.45 1 calc PR B 2
C36A C 0.934(2) 0.431(3) 0.346(2) 0.119(10) Uiso 0.45 1 d PD B 2
H36C H 1.0123 0.4732 0.3972 0.142 Uiso 0.45 1 calc PR B 2
H36D H 0.9377 0.3764 0.3009 0.142 Uiso 0.45 1 calc PR B 2
Cl4A Cl 0.8388(11) 0.3552(11) 0.4113(10) 0.134(4) Uiso 0.45 1 d PD B 2
O13A O -0.0612(10) 0.3251(9) -0.0680(9) 0.0324(19) Uiso 0.43 1 d P C 1
O13B O -0.0282(19) 0.3308(17) -0.0270(18) 0.027(4) Uiso 0.18 1 d P D 2
O13C O -0.103(2) 0.275(2) -0.0920(19) 0.034(5) Uiso 0.16 1 d P E 3
O13D O 0.041(3) 0.394(3) 0.085(2) 0.049(7) Uiso 0.15 1 d P F 4
O13E O 0.010(4) 0.489(4) -0.043(3) 0.034(9) Uiso 0.09 1 d P . 5
N N 0.3086(8) -0.3553(7) 0.1996(5) 0.075(2) Uani 1 1 d DU . .
O10 O 0.4085(8) -0.3053(6) 0.2311(5) 0.0839(18) Uani 1 1 d DU G .
O11 O 0.2437(10) -0.3608(11) 0.2602(9) 0.092(3) Uani 0.59 1 d PDU G 1
O12 O 0.2545(13) -0.4259(19) 0.1211(14) 0.206(13) Uani 0.59 1 d PDU G 1
O11A O 0.2557(16) -0.3071(16) 0.1429(18) 0.130(8) Uani 0.41 1 d PDU G 2
O12A O 0.2449(15) -0.4529(16) 0.2084(19) 0.158(13) Uani 0.41 1 d PDU G 2
O1 O 0.3968(3) 0.1736(3) 0.4520(3) 0.0282(7) Uani 1 1 d . B .
O2 O 0.4122(3) 0.0114(3) 0.3730(3) 0.0341(8) Uani 1 1 d . B .
O3 O 0.5783(3) 0.0360(3) 0.2661(3) 0.0354(8) Uani 1 1 d . B .
O4 O 0.6029(3) 0.1321(3) 0.1062(3) 0.0326(8) Uani 1 1 d . B .
O5 O 0.4713(3) 0.2394(3) 0.0090(2) 0.0302(7) Uani 1 1 d . B .
O6 O 0.4542(3) 0.3998(3) 0.0934(2) 0.0301(7) Uani 1 1 d . B .
O7 O 0.5727(3) 0.5044(3) 0.2975(2) 0.0287(7) Uani 1 1 d . B .
O8 O 0.5458(3) 0.4062(3) 0.4552(2) 0.0282(7) Uani 1 1 d . B .
C1 C 0.2937(4) 0.0734(4) 0.4234(3) 0.0274(9) Uani 1 1 d . . .
C2 C 0.3029(5) -0.0163(4) 0.3805(4) 0.0303(10) Uani 1 1 d . B .
C3 C 0.2047(6) -0.1227(4) 0.3506(4) 0.0401(13) Uani 1 1 d . . .
H3 H 0.2103 -0.1841 0.3223 0.048 Uiso 1 1 calc R B .
C4 C 0.0977(5) -0.1389(5) 0.3624(4) 0.0423(13) Uani 1 1 d . B .
H4 H 0.0303 -0.2117 0.3417 0.051 Uiso 1 1 calc R . .
C5 C 0.0885(5) -0.0507(5) 0.4038(4) 0.0383(12) Uani 1 1 d . . .
H5 H 0.0151 -0.0625 0.4110 0.046 Uiso 1 1 calc R B .
C6 C 0.1884(5) 0.0569(4) 0.4352(4) 0.0321(10) Uani 1 1 d . B .
H6 H 0.1829 0.1180 0.4644 0.038 Uiso 1 1 calc R . .
C7 C 0.4273(6) -0.0810(5) 0.3387(4) 0.0404(13) Uani 1 1 d . . .
H7A H 0.3770 -0.1146 0.2675 0.048 Uiso 1 1 calc R B .
H7B H 0.4048 -0.1405 0.3831 0.048 Uiso 1 1 calc R . .
C8 C 0.5543(6) -0.0342(5) 0.3442(4) 0.0418(13) Uani 1 1 d . B .
H8A H 0.6047 0.0108 0.4125 0.050 Uiso 1 1 calc R . .
H8B H 0.5719 -0.0967 0.3340 0.050 Uiso 1 1 calc R . .
C9 C 0.6863(5) 0.0740(5) 0.2505(4) 0.0343(11) Uani 1 1 d . . .
C10 C 0.7001(5) 0.1270(4) 0.1629(4) 0.0330(11) Uani 1 1 d . B .
C11 C 0.8045(5) 0.1665(5) 0.1384(5) 0.0425(13) Uani 1 1 d . . .
H11 H 0.8138 0.2012 0.0788 0.051 Uiso 1 1 calc R B .
C12 C 0.8977(5) 0.1544(6) 0.2036(6) 0.0508(17) Uani 1 1 d . B .
H12 H 0.9703 0.1816 0.1877 0.061 Uiso 1 1 calc R . .
C13 C 0.8850(5) 0.1046(6) 0.2887(5) 0.0491(16) Uani 1 1 d . . .
H13 H 0.9487 0.0974 0.3317 0.059 Uiso 1 1 calc R B .
C14 C 0.7796(5) 0.0640(5) 0.3136(4) 0.0410(13) Uani 1 1 d . B .
H14 H 0.7715 0.0295 0.3735 0.049 Uiso 1 1 calc R . .
C15 C 0.6082(5) 0.1736(5) 0.0094(4) 0.0362(11) Uani 1 1 d . . .
H15A H 0.6298 0.1304 -0.0325 0.043 Uiso 1 1 calc R B .
H15B H 0.6680 0.2545 0.0210 0.043 Uiso 1 1 calc R . .
C16 C 0.4889(5) 0.1590(5) -0.0442(4) 0.0337(11) Uani 1 1 d . B .
H16A H 0.4836 0.1719 -0.1162 0.040 Uiso 1 1 calc R . .
H16B H 0.4275 0.0811 -0.0441 0.040 Uiso 1 1 calc R . .
C17 C 0.3683(4) 0.2425(4) -0.0333(3) 0.0276(9) Uani 1 1 d . . .
C18 C 0.3588(4) 0.3303(4) 0.0130(3) 0.0279(9) Uani 1 1 d . B .
C19 C 0.2579(5) 0.3409(5) -0.0231(4) 0.0339(11) Uani 1 1 d . . .
H19 H 0.2507 0.3996 0.0084 0.041 Uiso 1 1 calc R B .
C20 C 0.1670(5) 0.2643(5) -0.1064(4) 0.0377(12) Uani 1 1 d . B .
H20 H 0.0979 0.2715 -0.1318 0.045 Uiso 1 1 calc R . .
C21 C 0.1765(5) 0.1788(5) -0.1519(4) 0.0388(12) Uani 1 1 d . . .
H21 H 0.1139 0.1271 -0.2083 0.047 Uiso 1 1 calc R B .
C22 C 0.2769(5) 0.1677(4) -0.1161(4) 0.0338(11) Uani 1 1 d . B .
H22 H 0.2832 0.1088 -0.1483 0.041 Uiso 1 1 calc R . .
C23 C 0.4556(5) 0.4994(4) 0.1339(4) 0.0306(10) Uani 1 1 d . . .
H23A H 0.3907 0.4784 0.1654 0.037 Uiso 1 1 calc R B .
H23B H 0.4457 0.5441 0.0787 0.037 Uiso 1 1 calc R . .
C24 C 0.5733(5) 0.5671(4) 0.2134(4) 0.0295(10) Uani 1 1 d . B .
H24A H 0.6381 0.5774 0.1848 0.035 Uiso 1 1 calc R . .
H24B H 0.5846 0.6426 0.2362 0.035 Uiso 1 1 calc R . .
C25 C 0.6674(4) 0.5545(4) 0.3833(3) 0.0257(9) Uani 1 1 d . . .
C26 C 0.6521(4) 0.5010(4) 0.4701(3) 0.0259(9) Uani 1 1 d . B .
C27 C 0.7408(5) 0.5449(4) 0.5623(4) 0.0327(10) Uani 1 1 d . . .
H27 H 0.7304 0.5086 0.6210 0.039 Uiso 1 1 calc R B .
C28 C 0.8454(5) 0.6429(5) 0.5680(4) 0.0374(12) Uani 1 1 d . B .
H28 H 0.9062 0.6739 0.6312 0.045 Uiso 1 1 calc R . .
C29 C 0.8614(5) 0.6950(4) 0.4833(4) 0.0367(11) Uani 1 1 d . . .
H29 H 0.9337 0.7610 0.4880 0.044 Uiso 1 1 calc R B .
C30 C 0.7724(5) 0.6519(4) 0.3903(4) 0.0321(10) Uani 1 1 d . B .
H30 H 0.7836 0.6889 0.3320 0.039 Uiso 1 1 calc R . .
C31 C 0.5219(4) 0.3582(4) 0.5452(3) 0.0273(9) Uani 1 1 d . . .
H31A H 0.5299 0.4157 0.5968 0.033 Uiso 1 1 calc R B .
H31B H 0.5777 0.3300 0.5757 0.033 Uiso 1 1 calc R . .
C32 C 0.3972(4) 0.2621(4) 0.5116(4) 0.0277(9) Uani 1 1 d . B .
H32A H 0.3704 0.2346 0.5721 0.033 Uiso 1 1 calc R . .
H32B H 0.3435 0.2877 0.4701 0.033 Uiso 1 1 calc R . .

loop_
_atom_site_aniso_label
_atom_site_aniso_U_11
_atom_site_aniso_U_22
_atom_site_aniso_U_33
_atom_site_aniso_U_23
_atom_site_aniso_U_13
_atom_site_aniso_U_12
Cs 0.0588(2) 0.0420(2) 0.02989(18) 0.01010(13) 0.01743(15) 0.03482(18)
Cl1 0.0805(13) 0.0744(13) 0.0635(11) -0.0002(10) 0.0163(10) 0.0386(11)
C33 0.080(6) 0.112(9) 0.107(9) -0.020(7) 0.009(6) 0.031(6)
C34 0.100(9) 0.137(10) 0.063(7) -0.015(7) -0.010(6) 0.073(8)
Cl2 0.0786(17) 0.101(2) 0.0762(16) 0.0383(14) 0.0368(14) 0.0565(16)
Cl3 0.147(9) 0.141(10) 0.215(13) -0.049(9) 0.028(8) 0.068(8)
C35 0.090(16) 0.084(15) 0.30(4) -0.06(2) 0.014(18) 0.059(14)
Cl4 0.134(5) 0.168(6) 0.077(3) -0.036(4) -0.024(3) 0.117(5)
Cl3A 0.053(3) 0.048(3) 0.098(4) 0.012(3) 0.031(3) 0.031(2)
N 0.122(6) 0.086(5) 0.041(3) 0.004(3) 0.013(4) 0.074(5)
O10 0.144(5) 0.076(4) 0.063(4) 0.024(3) 0.046(4) 0.070(4)
O11 0.096(7) 0.073(7) 0.093(8) 0.006(6) 0.018(6) 0.033(7)
O12 0.157(14) 0.28(3) 0.179(17) -0.143(18) -0.050(13) 0.156(18)
O11A 0.140(15) 0.107(14) 0.115(16) 0.036(13) 0.000(14) 0.054(13)
O12A 0.134(15) 0.182(19) 0.14(2) 0.13(2) 0.044(15) 0.058(11)
O1 0.0332(17) 0.0192(15) 0.0315(17) 0.0018(13) 0.0121(14) 0.0106(14)
O2 0.044(2) 0.0259(17) 0.0354(19) 0.0027(14) 0.0123(16) 0.0185(16)
O3 0.044(2) 0.044(2) 0.0271(17) 0.0064(15) 0.0051(15) 0.0311(18)
O4 0.0368(19) 0.041(2) 0.0262(17) 0.0033(14) 0.0071(14) 0.0253(17)
O5 0.0384(19) 0.0306(17) 0.0215(15) -0.0030(13) 0.0018(14) 0.0201(15)
O6 0.0384(19) 0.0302(17) 0.0212(15) -0.0014(13) 0.0021(14) 0.0194(15)
O7 0.0376(18) 0.0224(15) 0.0199(15) 0.0045(12) 0.0084(13) 0.0093(14)
O8 0.0340(18) 0.0217(15) 0.0177(14) 0.0032(12) 0.0064(13) 0.0049(14)
C1 0.035(2) 0.023(2) 0.020(2) 0.0064(17) 0.0073(18) 0.0112(19)
C2 0.043(3) 0.026(2) 0.020(2) 0.0062(17) 0.0076(19) 0.017(2)
C3 0.057(3) 0.025(2) 0.031(3) 0.004(2) 0.011(2) 0.014(2)
C4 0.045(3) 0.028(3) 0.036(3) 0.004(2) 0.009(2) 0.005(2)
C5 0.037(3) 0.036(3) 0.035(3) 0.011(2) 0.013(2) 0.010(2)
C6 0.036(3) 0.030(2) 0.030(2) 0.0106(19) 0.012(2) 0.014(2)
C7 0.062(4) 0.032(3) 0.037(3) 0.007(2) 0.015(3) 0.030(3)
C8 0.066(4) 0.048(3) 0.029(3) 0.012(2) 0.011(3) 0.043(3)
C9 0.039(3) 0.035(3) 0.029(2) -0.008(2) -0.001(2) 0.023(2)
C10 0.037(3) 0.033(3) 0.029(2) -0.0090(19) 0.001(2) 0.022(2)
C11 0.037(3) 0.043(3) 0.045(3) -0.010(2) 0.008(2) 0.020(3)
C12 0.027(3) 0.052(4) 0.062(4) -0.024(3) -0.002(3) 0.019(3)
C13 0.039(3) 0.050(3) 0.049(3) -0.020(3) -0.017(3) 0.029(3)
C14 0.043(3) 0.041(3) 0.035(3) -0.013(2) -0.008(2) 0.028(3)
C15 0.046(3) 0.042(3) 0.028(2) 0.004(2) 0.015(2) 0.025(3)
C16 0.049(3) 0.034(3) 0.022(2) -0.0002(19) 0.007(2) 0.025(2)
C17 0.036(2) 0.027(2) 0.019(2) 0.0063(17) 0.0074(18) 0.014(2)
C18 0.035(2) 0.029(2) 0.018(2) 0.0066(17) 0.0069(18) 0.014(2)
C19 0.040(3) 0.040(3) 0.027(2) 0.010(2) 0.010(2) 0.023(2)
C20 0.031(3) 0.045(3) 0.032(3) 0.010(2) 0.002(2) 0.018(2)
C21 0.038(3) 0.038(3) 0.028(2) 0.007(2) 0.000(2) 0.013(2)
C22 0.040(3) 0.029(2) 0.025(2) 0.0034(19) 0.003(2) 0.014(2)
C23 0.043(3) 0.027(2) 0.025(2) 0.0036(18) 0.009(2) 0.019(2)
C24 0.043(3) 0.023(2) 0.023(2) 0.0076(17) 0.011(2) 0.016(2)
C25 0.033(2) 0.022(2) 0.022(2) 0.0006(16) 0.0087(18) 0.0123(19)
C26 0.032(2) 0.0173(19) 0.025(2) 0.0016(16) 0.0084(18) 0.0093(18)
C27 0.036(3) 0.025(2) 0.027(2) 0.0036(18) 0.004(2) 0.010(2)
C28 0.036(3) 0.029(2) 0.033(3) -0.002(2) 0.002(2) 0.008(2)
C29 0.032(3) 0.027(2) 0.042(3) 0.001(2) 0.014(2) 0.005(2)
C30 0.038(3) 0.025(2) 0.032(2) 0.0033(19) 0.017(2) 0.012(2)
C31 0.039(3) 0.023(2) 0.020(2) 0.0053(17) 0.0113(19) 0.014(2)
C32 0.038(3) 0.024(2) 0.026(2) 0.0058(17) 0.0145(19) 0.016(2)

loop_
_atom_type_symbol
_atom_type_description
_atom_type_scat_dispersion_real
_atom_type_scat_dispersion_imag
_atom_type_scat_source
C C 0.0033 0.0016 'International Tables Vol C Tables 4.2.6.8 and 6.1.1.4'
H H 0.0000 0.0000 'International Tables Vol C Tables 4.2.6.8 and 6.1.1.4'
N N 0.0061 0.0033 'International Tables Vol C Tables 4.2.6.8 and 6.1.1.4'
O O 0.0106 0.0060 'International Tables Vol C Tables 4.2.6.8 and 6.1.1.4'
Cl Cl 0.1484 0.1585 'International Tables Vol C Tables 4.2.6.8 and 6.1.1.4'
Cs Cs -0.3680 2.1192 'International Tables Vol C Tables 4.2.6.8 and 6.1.1.4'

loop_
_geom_angle_atom_site_label_1
_geom_angle_atom_site_label_2
_geom_angle_atom_site_label_3
_geom_angle
Cl2A Cs O7 85.0(3)
Cl2A Cs O4 117.8(3)
O7 Cs O4 128.24(9)
Cl2A Cs O3 119.3(3)
O7 Cs O3 155.35(10)
O4 Cs O3 46.41(9)
Cl2A Cs O5 80.1(4)
O7 Cs O5 93.46(8)
O4 Cs O5 51.78(9)
O3 Cs O5 94.76(9)
Cl2A Cs O8 86.0(3)
O7 Cs O8 46.07(8)
O4 Cs O8 156.02(9)
O3 Cs O8 125.95(9)
O5 Cs O8 138.37(8)
Cl2A Cs O6 65.0(4)
O7 Cs O6 50.75(8)
O4 Cs O6 95.16(9)
O3 Cs O6 140.49(9)
O5 Cs O6 45.86(8)
O8 Cs O6 92.76(8)
Cl2A Cs O1 68.9(4)
O7 Cs O1 92.81(8)
O4 Cs O1 137.85(9)
O3 Cs O1 92.60(9)
O5 Cs O1 147.61(9)
O8 Cs O1 50.32(8)
O6 Cs O1 121.94(9)
Cl2A Cs O2 83.3(4)
O7 Cs O2 136.80(8)
O4 Cs O2 93.69(9)
O3 Cs O2 50.87(10)
O5 Cs O2 124.88(9)
O8 Cs O2 91.66(8)
O6 Cs O2 147.54(9)
O1 Cs O2 44.31(8)
Cl2A Cs Cl1 51.8(3)
O7 Cs Cl1 133.66(8)
O4 Cs Cl1 72.18(8)
O3 Cs Cl1 70.68(8)
O5 Cs Cl1 66.39(8)
O8 Cs Cl1 130.30(7)
O6 Cs Cl1 91.20(8)
O1 Cs Cl1 86.62(7)
O2 Cs Cl1 62.11(8)
Cl2A Cs Cl4 153.1(4)
O7 Cs Cl4 84.69(13)
O4 Cs Cl4 87.86(12)
O3 Cs Cl4 71.62(13)
O5 Cs Cl4 125.33(16)
O8 Cs Cl4 69.03(12)
O6 Cs Cl4 124.04(17)
O1 Cs Cl4 86.88(16)
O2 Cs Cl4 87.41(17)
Cl1 Cs Cl4 141.35(13)
Cl2A Cs Cl3 138.4(4)
O7 Cs Cl3 66.9(2)
O4 Cs Cl3 66.3(2)
O3 Cs Cl3 93.7(2)
O5 Cs Cl3 72.2(3)
O8 Cs Cl3 94.5(3)
O6 Cs Cl3 73.4(2)
O1 Cs Cl3 138.7(3)
O2 Cs Cl3 138.2(2)
Cl1 Cs Cl3 133.7(2)
Cl4 Cs Cl3 57.0(3)
C33 Cl1 Cs 116.8(4)
C34 C33 C34A 31.9(13)
C34 C33 Cl1 115.4(9)
C34A C33 Cl1 122.6(11)
C33 C34 Cl2 130.8(12)
C34 Cl2 Cs 103.8(5)
C33 C34A Cl2A 108.4(14)
C34A Cl2A Cs 137.6(11)
C35 Cl3 Cs 111.8(11)
C36 C35 Cl3 110.6(14)
C35 C36 Cl4 118.9(15)
C36 Cl4 Cs 104.7(6)
C35A Cl3A Cs 122.9(12)
C36A C35A Cl3A 112(2)
C35A C36A Cl4A 122(2)
C36A Cl4A Cs 113.0(10)
O10 N O12A 127.1(10)
O10 N O12 124.8(10)
O12A N O12 62.3(16)
O10 N O11A 117.4(10)
O12A N O11A 115.4(11)
O12 N O11A 79.4(15)
O10 N O11 119.0(8)
O12A N O11 68.3(15)
O12 N O11 114.2(10)
O11A N O11 85.7(14)
C1 O1 C32 116.4(4)
C1 O1 Cs 110.9(3)
C32 O1 Cs 117.3(3)
C2 O2 C7 116.0(4)
C2 O2 Cs 110.8(3)
C7 O2 Cs 116.0(3)
C9 O3 C8 116.9(4)
C9 O3 Cs 108.4(3)
C8 O3 Cs 119.1(3)
C10 O4 C15 116.8(4)
C10 O4 Cs 108.6(3)
C15 O4 Cs 116.9(3)
C17 O5 C16 116.2(4)
C17 O5 Cs 109.2(3)
C16 O5 Cs 116.9(3)
C18 O6 C23 116.7(4)
C18 O6 Cs 108.9(3)
C23 O6 Cs 117.9(3)
C25 O7 C24 117.2(4)
C25 O7 Cs 106.3(3)
C24 O7 Cs 119.6(3)
C26 O8 C31 116.0(4)
C26 O8 Cs 105.8(3)
C31 O8 Cs 119.2(2)
O1 C1 C6 125.0(4)
O1 C1 C2 114.3(4)
C6 C1 C2 120.7(5)
O2 C2 C3 125.7(5)
O2 C2 C1 114.8(4)
C3 C2 C1 119.5(5)
C2 C3 C4 119.6(5)
C5 C4 C3 120.8(5)
C4 C5 C6 119.6(5)
C1 C6 C5 119.8(5)
O2 C7 C8 107.2(5)
O3 C8 C7 108.7(4)
O3 C9 C14 125.0(5)
O3 C9 C10 115.3(4)
C14 C9 C10 119.7(5)
O3 C9 Cs 52.2(2)
C14 C9 Cs 138.7(3)
C10 C9 Cs 79.6(3)
O4 C10 C11 124.8(5)
O4 C10 C9 114.9(5)
C11 C10 C9 120.3(5)
O4 C10 Cs 52.1(2)
C11 C10 Cs 139.6(4)
C9 C10 Cs 79.7(3)
C10 C11 C12 118.8(6)
C13 C12 C11 120.9(6)
C12 C13 C14 120.6(5)
C9 C14 C13 119.7(6)
O4 C15 C16 107.4(4)
O5 C16 C15 108.0(4)
O5 C17 C22 125.2(5)
O5 C17 C18 115.2(4)
C22 C17 C18 119.5(5)
O6 C18 C19 125.1(5)
O6 C18 C17 114.8(4)
C19 C18 C17 120.1(5)
C18 C19 C20 119.3(5)
C21 C20 C19 120.7(5)
C20 C21 C22 120.3(5)
C21 C22 C17 120.1(5)
O6 C23 C24 106.8(4)
O7 C24 C23 106.7(4)
O7 C25 C30 125.6(4)
O7 C25 C26 114.9(4)
C30 C25 C26 119.6(4)
O7 C25 Cs 53.8(2)
C30 C25 Cs 136.4(3)
C26 C25 Cs 80.5(3)
O8 C26 C27 124.7(4)
O8 C26 C25 115.0(4)
C27 C26 C25 120.4(4)
O8 C26 Cs 54.5(2)
C27 C26 Cs 137.3(3)
C25 C26 Cs 78.6(3)
C26 C27 C28 119.3(5)
C29 C28 C27 120.7(5)
C28 C29 C30 120.5(5)
C25 C30 C29 119.6(5)
O8 C31 C32 106.5(4)
O1 C32 C31 107.4(4)

loop_
_geom_bond_atom_site_label_1
_geom_bond_atom_site_label_2
_geom_bond_distance
_geom_bond_site_symmetry_2
Cs Cl2A 2.976(19) .
Cs O7 3.245(3) .
Cs O4 3.254(4) .
Cs O3 3.258(4) .
Cs O5 3.281(3) .
Cs O8 3.283(3) .
Cs O6 3.299(4) .
Cs O1 3.359(3) .
Cs O2 3.375(4) .
Cs Cl1 3.456(3) .
Cs Cl4 3.561(6) .
Cs Cl3 3.565(15) .
Cl1 C33 1.638(12) .
C33 C34 1.383(16) .
C33 C34A 1.39(2) .
C34 Cl2 1.685(13) .
C34A Cl2A 1.703(18) .
Cl3 C35 1.729(18) .
C35 C36 1.41(2) .
C36 Cl4 1.683(16) .
Cl3A C35A 1.70(2) .
C35A C36A 1.38(2) .
C36A Cl4A 1.680(19) .
O13E O13E 1.34(9) 2_565
N O10 1.138(9) .
N O12A 1.221(13) .
N O12 1.235(11) .
N O11A 1.295(12) .
N O11 1.320(11) .
O1 C1 1.369(6) .
O1 C32 1.432(5) .
O2 C2 1.362(7) .
O2 C7 1.439(6) .
O3 C9 1.366(7) .
O3 C8 1.431(7) .
O4 C10 1.365(6) .
O4 C15 1.444(6) .
O5 C17 1.370(6) .
O5 C16 1.434(6) .
O6 C18 1.368(6) .
O6 C23 1.434(6) .
O7 C25 1.368(6) .
O7 C24 1.431(5) .
O8 C26 1.366(6) .
O8 C31 1.433(5) .
C1 C6 1.371(7) .
C1 C2 1.405(7) .
C2 C3 1.387(7) .
C3 C4 1.394(9) .
C4 C5 1.378(9) .
C5 C6 1.407(7) .
C7 C8 1.494(9) .
C9 C14 1.388(7) .
C9 C10 1.407(8) .
C10 C11 1.377(8) .
C11 C12 1.413(9) .
C12 C13 1.356(11) .
C13 C14 1.390(10) .
C15 C16 1.493(8) .
C17 C22 1.387(7) .
C17 C18 1.406(7) .
C18 C19 1.386(7) .
C19 C20 1.396(8) .
C20 C21 1.373(9) .
C21 C22 1.383(8) .
C23 C24 1.508(7) .
C25 C30 1.390(7) .
C25 C26 1.403(6) .
C26 C27 1.385(7) .
C27 C28 1.394(7) .
C28 C29 1.371(8) .
C29 C30 1.394(8) .
C31 C32 1.508(7) .
